data_7228931
loop_
_publ_author_name
'Topi\'c, Filip'
'Puttreddy, Rakesh'
'Rautiainen, J. Mikko'
'Tuononen, Heikki M.'
'Rissanen, Kari'

_publ_section_title
;
 Tridentate C--I&#x22EF;O&#x2212;--N+ halogen bonds
;
_journal_name_full CrystEngComm
_journal_paper_doi 10.1039/C7CE01381G
_journal_year 2017
_chemical_formula_moiety '3.6(C4 F8 I2), 2(C9 H13 N O)'
_chemical_formula_sum 'C32.4 H26 F28.8 I7.2 N2 O2'
_chemical_formula_weight 1936.23
_space_group_crystal_system monoclinic
_space_group_IT_number 14
_space_group_name_Hall '-P 2ybc'
_space_group_name_H-M_alt 'P 1 21/c 1'
_symmetry_space_group_name_Hall '-P 2ybc'
_symmetry_space_group_name_H-M 'P 1 21/c 1'
_atom_sites_solution_hydrogens geom
_atom_sites_solution_primary iterative
_atom_sites_solution_secondary difmap
_audit_creation_method SHELXL-2016/6
_audit_update_record
;
2017-06-22 deposited with the CCDC.
2017-08-17 downloaded from the CCDC.
;
_cell_angle_alpha 90
_cell_angle_beta 105.4035(15)
_cell_angle_gamma 90
_cell_formula_units_Z 2
_cell_length_a 12.6238(3)
_cell_length_b 11.3737(3)
_cell_length_c 21.9526(4)
_cell_measurement_reflns_used 6123
_cell_measurement_temperature 170.0(1)
_cell_measurement_theta_max 26.373
_cell_measurement_theta_min 0.407
_cell_volume 3038.72(12)
_computing_cell_refinement 'HKL Scalepack (Otwinowski & Minor, 1997)'
_computing_data_collection 'Collect (Bruker AXS BV, 1997-2004)'
_computing_data_reduction 'HKL Denzo and Scalepack (Otwinowski & Minor, 1997)'
_computing_publication_material 'OLEX2 (Dolomanov et al., 2009) & WinGX publication routines (Farrugia, 2012)'
_computing_structure_refinement 'SHELXL-2016/6 (Sheldrick, 2015)'
_computing_structure_solution 'SHELXT-2014/5 (Sheldrick, 2015)'
_diffrn_ambient_temperature 170.0(1)
_diffrn_detector_area_resol_mean 9
_diffrn_measured_fraction_theta_full 0.994
_diffrn_measured_fraction_theta_max 0.983
_diffrn_measurement_device '95mm CCD camera on \k-goniostat'
_diffrn_measurement_device_type KappaCCD
_diffrn_measurement_method '\f scans + \w scans'
_diffrn_radiation_monochromator 'horizonally mounted graphite crystal'
_diffrn_radiation_source 'fine-focus sealed tube'
_diffrn_radiation_type MoK\a
_diffrn_radiation_wavelength 0.71073
_diffrn_reflns_av_R_equivalents 0.0453
_diffrn_reflns_av_unetI/netI 0.0481
_diffrn_reflns_Laue_measured_fraction_full 0.994
_diffrn_reflns_Laue_measured_fraction_max 0.983
_diffrn_reflns_limit_h_max 16
_diffrn_reflns_limit_h_min -14
_diffrn_reflns_limit_k_max 14
_diffrn_reflns_limit_k_min -14
_diffrn_reflns_limit_l_max 27
_diffrn_reflns_limit_l_min -22
_diffrn_reflns_number 22249
_diffrn_reflns_point_group_measured_fraction_full 0.994
_diffrn_reflns_point_group_measured_fraction_max 0.983
_diffrn_reflns_theta_full 25.250
_diffrn_reflns_theta_max 26.851
_diffrn_reflns_theta_min 2.033
_exptl_absorpt_coefficient_mu 3.793
_exptl_absorpt_correction_T_max 0.7455
_exptl_absorpt_correction_T_min 0.4593
_exptl_absorpt_correction_type multi-scan
_exptl_absorpt_process_details 'SADABS 2008 (Sheldrick, 1996)'
_exptl_crystal_colour colourless
_exptl_crystal_density_diffrn 2.116
_exptl_crystal_density_method 'not measured'
_exptl_crystal_description plate
_exptl_crystal_F_000 1782
_exptl_crystal_size_max 0.350
_exptl_crystal_size_mid 0.279
_exptl_crystal_size_min 0.047
_refine_diff_density_max 1.679
_refine_diff_density_min -0.988
_refine_diff_density_rms 0.193
_refine_ls_extinction_method none
_refine_ls_goodness_of_fit_ref 1.045
_refine_ls_hydrogen_treatment constr
_refine_ls_matrix_type full
_refine_ls_number_parameters 643
_refine_ls_number_reflns 6428
_refine_ls_number_restraints 2839
_refine_ls_restrained_S_all 1.195
_refine_ls_R_factor_all 0.0711
_refine_ls_R_factor_gt 0.0581
_refine_ls_shift/su_max 0.001
_refine_ls_shift/su_mean 0.000
_refine_ls_structure_factor_coef Fsqd
_refine_ls_weighting_details 'w=1/[\s^2^(Fo^2^)+(0.0944P)^2^+14.9138P] where P=(Fo^2^+2Fc^2^)/3'
_refine_ls_weighting_scheme calc
_refine_ls_wR_factor_gt 0.1622
_refine_ls_wR_factor_ref 0.1726
_reflns_Friedel_coverage 0.000
_reflns_number_gt 5185
_reflns_number_total 6428
_reflns_threshold_expression 'I > 2\s(I)'
_cod_data_source_file c7ce01381g2.cif
_cod_data_source_block 2_DI4
_cod_original_formula_sum 'C32.40 H26 F28.80 I7.20 N2 O2'
_cod_database_code 7228931
_shelx_shelxl_version_number 2016/6
_shelx_space_group_comment
;
The symmetry employed for this shelxl refinement is uniquely defined
by the following loop, which should always be used as a source of
symmetry information in preference to the above space-group names.
They are only intended as comments.
;
_shelx_estimated_absorpt_t_min 0.350
_shelx_estimated_absorpt_t_max 0.842

loop_
_space_group_symop_operation_xyz
'x, y, z'
'-x, y+1/2, -z+1/2'
'-x, -y, -z'
'x, -y-1/2, z-1/2'

loop_
_atom_site_label
_atom_site_type_symbol
_atom_site_fract_x
_atom_site_fract_y
_atom_site_fract_z
_atom_site_U_iso_or_equiv
_atom_site_adp_type
_atom_site_occupancy
_atom_site_site_symmetry_order
_atom_site_calc_flag
_atom_site_refinement_flags_posn
_atom_site_refinement_flags_adp
_atom_site_refinement_flags_occupancy
_atom_site_disorder_assembly
_atom_site_disorder_group
C3A C 0.4801(6) 0.4814(7) 0.0972(3) 0.0438(17) Uani 1 1 d . . . . .
H3A1 H 0.526174 0.553074 0.102066 0.053 Uiso 1 1 calc R U . . .
H3A2 H 0.527590 0.413598 0.094055 0.053 Uiso 1 1 calc R U . . .
C4A C 0.3920(6) 0.4907(7) 0.0369(3) 0.0393(15) Uani 1 1 d . . . . .
C5A C 0.3510(7) 0.5998(7) 0.0130(4) 0.0506(18) Uani 1 1 d . . . . .
H5A H 0.379606 0.668732 0.036017 0.061 Uiso 1 1 calc R U . . .
C6A C 0.2697(8) 0.6110(8) -0.0431(4) 0.060(2) Uani 1 1 d . . . . .
H6A H 0.242253 0.686216 -0.058385 0.071 Uiso 1 1 calc R U . . .
C7A C 0.2290(7) 0.5093(9) -0.0769(4) 0.058(2) Uani 1 1 d . . . . .
H7A H 0.171240 0.514582 -0.114733 0.069 Uiso 1 1 calc R U . . .
C8A C 0.2729(8) 0.4006(9) -0.0552(4) 0.062(2) Uani 1 1 d . . . . .
H8A H 0.248168 0.331742 -0.079277 0.074 Uiso 1 1 calc R U . . .
C9A C 0.3521(7) 0.3926(7) 0.0011(4) 0.0511(19) Uani 1 1 d . . . . .
H9A H 0.380270 0.317364 0.015904 0.061 Uiso 1 1 calc R U . . .
C10A C 0.3763(8) 0.3568(10) 0.1530(4) 0.069(3) Uani 1 1 d . . . . .
H10A H 0.417827 0.291318 0.141690 0.103 Uiso 1 1 calc R U . . .
H10B H 0.305964 0.364928 0.120878 0.103 Uiso 1 1 calc R U . . .
H10C H 0.362713 0.341380 0.194165 0.103 Uiso 1 1 calc R U . . .
C11A C 0.3763(9) 0.5716(11) 0.1650(4) 0.076(3) Uani 1 1 d . . . . .
H11A H 0.354916 0.564162 0.204610 0.114 Uiso 1 1 calc R U . . .
H11B H 0.310198 0.577842 0.129593 0.114 Uiso 1 1 calc R U . . .
H11C H 0.421442 0.642158 0.166594 0.114 Uiso 1 1 calc R U . . .
N2A N 0.4401(5) 0.4666(6) 0.1562(3) 0.0403(13) Uani 1 1 d . . . . .
O1A O 0.5326(4) 0.4587(5) 0.2080(2) 0.0436(12) Uani 1 1 d . . . . .
C1S C 0.8329(7) 0.1753(8) 0.2134(5) 0.055(2) Uani 0.596(15) 1 d D U P A 1
C2S C 0.9426(6) 0.2421(8) 0.2324(5) 0.046(2) Uani 0.596(15) 1 d D U P A 1
C3S C 1.0483(6) 0.1748(9) 0.2456(5) 0.044(2) Uani 0.596(15) 1 d D U P A 1
C4S C 1.1565(7) 0.2427(8) 0.2547(5) 0.061(3) Uani 0.596(15) 1 d D U P A 1
F1S F 0.8384(9) 0.0861(8) 0.2545(7) 0.073(3) Uani 0.596(15) 1 d D U P A 1
F2S F 0.8194(9) 0.1299(11) 0.1550(5) 0.073(3) Uani 0.596(15) 1 d D U P A 1
F3S F 0.9449(10) 0.3018(11) 0.2863(5) 0.062(3) Uani 0.596(15) 1 d D U P A 1
F4S F 0.9394(9) 0.3235(10) 0.1874(6) 0.059(3) Uani 0.596(15) 1 d D U P A 1
F5S F 1.0606(11) 0.1197(12) 0.3018(6) 0.067(3) Uani 0.596(15) 1 d D U P A 1
F6S F 1.0424(11) 0.0913(11) 0.2021(6) 0.072(3) Uani 0.596(15) 1 d D U P A 1
F7S F 1.1672(9) 0.3092(9) 0.3068(7) 0.081(3) Uani 0.596(15) 1 d D U P A 1
F8S F 1.1496(8) 0.3165(10) 0.2062(7) 0.078(3) Uani 0.596(15) 1 d D U P A 1
I1S I 0.69511(4) 0.28758(5) 0.21311(2) 0.04739(17) Uani 1 1 d D . . . .
I2S I 1.29593(4) 0.12695(5) 0.26651(3) 0.05078(18) Uani 1 1 d D . . . .
C1S' C 0.8362(8) 0.1739(9) 0.2285(7) 0.059(3) Uani 0.404(15) 1 d D U P A 2
C2S' C 0.9422(7) 0.2400(11) 0.2277(6) 0.050(3) Uani 0.404(15) 1 d D U P A 2
C3S' C 1.0449(7) 0.1692(11) 0.2355(7) 0.046(3) Uani 0.404(15) 1 d D U P A 2
C4S' C 1.1513(8) 0.2339(10) 0.2348(7) 0.061(3) Uani 0.404(15) 1 d D U P A 2
F1S' F 0.8535(12) 0.1193(15) 0.2847(8) 0.074(4) Uani 0.404(15) 1 d D U P A 2
F2S' F 0.8198(11) 0.0933(12) 0.1819(9) 0.073(4) Uani 0.404(15) 1 d D U P A 2
F3S' F 0.9580(14) 0.3272(13) 0.2704(8) 0.059(4) Uani 0.404(15) 1 d D U P A 2
F4S' F 0.9215(14) 0.2902(16) 0.1697(7) 0.061(4) Uani 0.404(15) 1 d D U P A 2
F5S' F 1.0627(15) 0.0989(16) 0.2859(8) 0.057(4) Uani 0.404(15) 1 d D U P A 2
F6S' F 1.0264(15) 0.0977(16) 0.1841(9) 0.071(4) Uani 0.404(15) 1 d D U P A 2
F7S' F 1.1612(11) 0.3306(10) 0.2707(10) 0.077(4) Uani 0.404(15) 1 d D U P A 2
F8S' F 1.1388(11) 0.2660(16) 0.1741(7) 0.072(4) Uani 0.404(15) 1 d D U P A 2
C1T C 0.4526(8) 0.4302(7) 0.4153(4) 0.080(3) Uani 0.684(7) 1 d D U P B 1
C2T C 0.5159(7) 0.5093(7) 0.4699(3) 0.092(3) Uani 0.684(7) 1 d D U P B 1
F1T F 0.3470(7) 0.4580(10) 0.4096(4) 0.103(3) Uani 0.684(7) 1 d D U P B 1
F2T F 0.4692(10) 0.3192(6) 0.4360(4) 0.098(3) Uani 0.684(7) 1 d D U P B 1
F3T F 0.4981(11) 0.6213(6) 0.4479(4) 0.101(3) Uani 0.684(7) 1 d D U P B 1
F4T F 0.6221(7) 0.4814(13) 0.4759(4) 0.119(3) Uani 0.684(7) 1 d D U P B 1
I1T I 0.4978(2) 0.4480(2) 0.32810(11) 0.0474(4) Uani 0.684(7) 1 d D U P B 1
C1T' C 0.5775(11) 0.4848(12) 0.4383(5) 0.090(4) Uani 0.316(7) 1 d D U P B 2
C2T' C 0.4770(10) 0.4893(10) 0.4658(3) 0.104(4) Uani 0.316(7) 1 d D U P B 2
F1T' F 0.6369(15) 0.3932(16) 0.4674(6) 0.097(5) Uani 0.316(7) 1 d D U P B 2
F2T' F 0.6305(15) 0.5854(15) 0.4587(6) 0.095(4) Uani 0.316(7) 1 d D U P B 2
F3T' F 0.4262(17) 0.3861(16) 0.4478(9) 0.114(4) Uani 0.316(7) 1 d D U P B 2
F4T' F 0.4128(16) 0.5762(18) 0.4350(7) 0.106(4) Uani 0.316(7) 1 d D U P B 2
I1T' I 0.5346(6) 0.4657(5) 0.3374(2) 0.0592(11) Uani 0.316(7) 1 d D U P B 2
C1U C 0.9167(14) 0.3478(10) 0.4682(8) 0.163(6) Uani 0.375(2) 1 d D U P C 1
C2U C 1.0093(13) 0.4405(7) 0.4874(6) 0.164(7) Uani 0.375(2) 1 d D U P C 1
F1U F 0.8481(17) 0.3861(15) 0.4137(10) 0.170(7) Uani 0.375(2) 1 d D U P C 1
F2U F 0.865(2) 0.3529(16) 0.5145(12) 0.172(7) Uani 0.375(2) 1 d D U P C 1
F3U F 1.044(2) 0.457(2) 0.4346(9) 0.170(7) Uani 0.375(2) 1 d D U P C 1
F4U F 1.0936(16) 0.3879(17) 0.5299(12) 0.190(8) Uani 0.375(2) 1 d D U P C 1
I1U I 0.9629(3) 0.1705(4) 0.4529(2) 0.1326(12) Uani 0.375(2) 1 d D U P C 1
C1U' C 0.923(3) 0.3354(19) 0.4979(18) 0.161(7) Uani 0.1123(12) 1 d D U P D -2
C2U' C 0.961(3) 0.4362(17) 0.4617(16) 0.167(7) Uani 0.1123(12) 1 d D U P D -2
C3U' C 0.938(3) 0.5579(17) 0.4804(16) 0.154(8) Uani 0.1123(12) 1 d D U P D -2
C4U' C 1.033(2) 0.647(2) 0.4987(15) 0.130(9) Uani 0.1123(12) 1 d D U P D -2
F1U' F 0.815(2) 0.321(3) 0.470(3) 0.163(8) Uani 0.1123(12) 1 d D U P D -2
F2U' F 0.936(6) 0.376(3) 0.557(2) 0.158(8) Uani 0.1123(12) 1 d D U P D -2
F3U' F 0.910(6) 0.419(3) 0.4000(15) 0.166(8) Uani 0.1123(12) 1 d D U P D -2
F4U' F 1.070(4) 0.422(3) 0.468(3) 0.173(8) Uani 0.1123(12) 1 d D U P D -2
F5U' F 0.861(3) 0.607(3) 0.432(2) 0.153(12) Uani 0.1123(12) 1 d D U P D -2
F6U' F 0.895(4) 0.552(3) 0.530(2) 0.157(11) Uani 0.1123(12) 1 d D U P D -2
F7U' F 1.072(4) 0.659(3) 0.448(2) 0.123(11) Uani 0.1123(12) 1 d D U P D -2
F8U' F 1.112(3) 0.599(3) 0.546(2) 0.146(11) Uani 0.1123(12) 1 d D U P D -2
I1U' I 1.0101(10) 0.1728(14) 0.4998(7) 0.1326(12) Uani 0.1123(12) 1 d D U P D -2
I2U' I 0.9845(12) 0.8155(16) 0.5269(9) 0.1326(12) Uani 0.1123(12) 1 d D . P D -2

loop_
_atom_site_aniso_label
_atom_site_aniso_U_11
_atom_site_aniso_U_22
_atom_site_aniso_U_33
_atom_site_aniso_U_23
_atom_site_aniso_U_13
_atom_site_aniso_U_12
C3A 0.036(4) 0.063(5) 0.035(3) 0.004(3) 0.013(3) -0.005(3)
C4A 0.030(3) 0.054(4) 0.035(3) 0.003(3) 0.012(3) 0.001(3)
C5A 0.063(5) 0.044(4) 0.041(4) 0.003(3) 0.009(4) -0.003(4)
C6A 0.067(6) 0.061(5) 0.046(4) 0.009(4) 0.007(4) 0.013(4)
C7A 0.051(5) 0.080(6) 0.036(4) 0.002(4) 0.002(3) 0.001(4)
C8A 0.078(6) 0.063(6) 0.043(4) -0.006(4) 0.014(4) -0.005(5)
C9A 0.061(5) 0.050(5) 0.038(4) -0.004(3) 0.007(3) 0.007(4)
C10A 0.059(6) 0.096(7) 0.045(4) 0.009(4) 0.004(4) -0.036(5)
C11A 0.072(7) 0.110(8) 0.041(4) -0.008(5) 0.008(4) 0.045(6)
N2A 0.032(3) 0.058(4) 0.031(3) -0.001(2) 0.008(2) 0.000(3)
O1A 0.035(3) 0.062(3) 0.034(2) -0.003(2) 0.008(2) 0.003(2)
C1S 0.047(5) 0.040(5) 0.082(6) 0.002(4) 0.024(5) 0.002(4)
C2S 0.043(4) 0.039(5) 0.057(5) 0.009(4) 0.017(4) 0.005(4)
C3S 0.045(4) 0.043(5) 0.045(5) 0.009(4) 0.013(4) 0.006(4)
C4S 0.049(5) 0.047(5) 0.085(7) 0.015(4) 0.014(5) 0.009(4)
F1S 0.058(5) 0.040(4) 0.123(8) 0.022(5) 0.029(6) -0.001(4)
F2S 0.054(5) 0.077(7) 0.088(6) -0.023(5) 0.017(5) 0.003(5)
F3S 0.042(5) 0.073(6) 0.071(5) -0.014(5) 0.018(4) 0.001(4)
F4S 0.042(5) 0.050(5) 0.079(6) 0.026(5) 0.007(4) -0.001(4)
F5S 0.058(5) 0.085(7) 0.061(6) 0.032(5) 0.024(5) 0.031(5)
F6S 0.048(5) 0.081(5) 0.073(7) -0.024(5) -0.011(5) 0.021(4)
F7S 0.058(5) 0.061(6) 0.113(7) -0.018(5) 0.004(6) 0.005(4)
F8S 0.051(5) 0.060(6) 0.124(8) 0.047(5) 0.024(6) 0.009(4)
I1S 0.0401(3) 0.0494(3) 0.0541(3) 0.0099(2) 0.0150(2) 0.0044(2)
I2S 0.0395(3) 0.0541(3) 0.0585(3) 0.0150(2) 0.0125(2) 0.0055(2)
C1S' 0.047(5) 0.042(6) 0.091(7) 0.011(5) 0.021(6) 0.002(5)
C2S' 0.044(5) 0.044(5) 0.062(6) 0.010(4) 0.014(5) 0.004(4)
C3S' 0.046(5) 0.046(5) 0.049(6) 0.009(4) 0.017(5) 0.007(4)
C4S' 0.046(5) 0.048(6) 0.085(7) 0.024(5) 0.010(6) 0.006(5)
F1S' 0.051(7) 0.061(8) 0.111(8) 0.039(7) 0.022(7) 0.008(6)
F2S' 0.046(6) 0.047(6) 0.122(8) -0.008(6) 0.016(7) 0.004(5)
F3S' 0.046(6) 0.051(6) 0.084(7) -0.003(6) 0.023(6) -0.004(5)
F4S' 0.042(7) 0.070(9) 0.066(7) 0.027(6) 0.005(6) 0.005(6)
F5S' 0.048(6) 0.068(7) 0.063(7) 0.026(6) 0.028(5) 0.019(5)
F6S' 0.051(8) 0.085(8) 0.066(8) -0.019(6) -0.003(7) 0.017(6)
F7S' 0.050(6) 0.047(6) 0.116(9) 0.007(7) -0.007(8) 0.002(5)
F8S' 0.050(6) 0.073(8) 0.096(8) 0.045(6) 0.024(6) 0.008(6)
C1T 0.121(6) 0.085(6) 0.047(5) 0.008(4) 0.044(5) 0.006(6)
C2T 0.133(7) 0.094(6) 0.056(5) 0.002(5) 0.037(6) -0.005(6)
F1T 0.105(6) 0.151(8) 0.066(5) 0.001(5) 0.047(5) 0.009(5)
F2T 0.184(9) 0.061(5) 0.067(5) 0.009(4) 0.065(6) -0.005(5)
F3T 0.178(8) 0.081(5) 0.053(4) -0.004(4) 0.044(5) -0.036(5)
F4T 0.128(7) 0.172(8) 0.052(5) -0.019(6) 0.014(5) -0.009(7)
I1T 0.0590(10) 0.0525(8) 0.0330(6) 0.0001(5) 0.0164(7) 0.0005(7)
C1T' 0.137(8) 0.090(7) 0.044(6) -0.002(7) 0.025(7) 0.003(7)
C2T' 0.138(8) 0.116(7) 0.062(7) 0.000(7) 0.034(6) 0.004(7)
F1T' 0.149(11) 0.096(9) 0.041(7) 0.004(8) 0.015(8) 0.026(9)
F2T' 0.145(9) 0.090(8) 0.041(7) -0.013(7) 0.007(7) -0.010(8)
F3T' 0.147(9) 0.125(8) 0.081(8) 0.006(8) 0.052(8) -0.005(8)
F4T' 0.132(9) 0.134(8) 0.058(7) 0.003(7) 0.037(7) 0.018(8)
I1T' 0.079(3) 0.0633(19) 0.0377(15) -0.0038(12) 0.0203(18) -0.006(2)
C1U 0.176(16) 0.203(10) 0.134(14) 0.026(11) 0.084(12) 0.012(10)
C2U 0.179(16) 0.213(11) 0.122(14) 0.030(11) 0.079(12) 0.001(11)
F1U 0.179(16) 0.214(12) 0.132(14) 0.023(12) 0.069(13) 0.010(11)
F2U 0.193(17) 0.207(13) 0.146(15) 0.017(12) 0.100(13) 0.027(12)
F3U 0.178(17) 0.235(13) 0.124(14) 0.037(12) 0.087(13) -0.006(12)
F4U 0.192(18) 0.237(16) 0.147(16) 0.044(14) 0.054(14) -0.013(14)
I1U 0.085(2) 0.172(2) 0.157(3) -0.025(3) 0.060(2) -0.013(2)
C1U' 0.176(16) 0.202(10) 0.130(15) 0.023(11) 0.086(13) 0.018(11)
C2U' 0.179(16) 0.214(10) 0.129(14) 0.027(11) 0.077(13) 0.003(11)
C3U' 0.165(19) 0.208(11) 0.109(17) 0.029(13) 0.073(15) -0.007(12)
C4U' 0.14(2) 0.197(14) 0.076(19) 0.018(16) 0.070(17) 0.016(14)
F1U' 0.176(16) 0.201(13) 0.136(17) 0.022(14) 0.081(15) 0.021(12)
F2U' 0.170(19) 0.201(14) 0.133(15) 0.014(13) 0.094(15) 0.021(14)
F3U' 0.178(18) 0.217(13) 0.126(14) 0.026(12) 0.080(14) 0.005(14)
F4U' 0.178(16) 0.225(14) 0.135(16) 0.034(14) 0.075(14) -0.001(12)
F5U' 0.16(2) 0.21(2) 0.11(2) 0.03(2) 0.069(19) -0.019(18)
F6U' 0.15(3) 0.23(2) 0.11(2) 0.031(19) 0.072(19) -0.01(2)
F7U' 0.13(3) 0.20(2) 0.06(2) -0.001(19) 0.057(19) 0.00(2)
F8U' 0.16(3) 0.21(2) 0.09(2) 0.03(2) 0.06(2) 0.026(18)
I1U' 0.085(2) 0.172(2) 0.157(3) -0.025(3) 0.060(2) -0.013(2)
I2U' 0.085(2) 0.172(2) 0.157(3) -0.025(3) 0.060(2) -0.013(2)

loop_
_atom_type_symbol
_atom_type_description
_atom_type_scat_dispersion_real
_atom_type_scat_dispersion_imag
_atom_type_scat_source
C C 0.0033 0.0016 'International Tables Vol C Tables 4.2.6.8 and 6.1.1.4'
H H 0.0000 0.0000 'International Tables Vol C Tables 4.2.6.8 and 6.1.1.4'
F F 0.0171 0.0103 'International Tables Vol C Tables 4.2.6.8 and 6.1.1.4'
I I -0.4742 1.8119 'International Tables Vol C Tables 4.2.6.8 and 6.1.1.4'
N N 0.0061 0.0033 'International Tables Vol C Tables 4.2.6.8 and 6.1.1.4'
O O 0.0106 0.0060 'International Tables Vol C Tables 4.2.6.8 and 6.1.1.4'

loop_
_geom_angle_atom_site_label_1
_geom_angle_atom_site_label_2
_geom_angle_atom_site_label_3
_geom_angle
_geom_angle_site_symmetry_1
_geom_angle_site_symmetry_3
C4A C3A N2A 115.2(6) . .
C4A C3A H3A1 108.5 . .
N2A C3A H3A1 108.5 . .
C4A C3A H3A2 108.5 . .
N2A C3A H3A2 108.5 . .
H3A1 C3A H3A2 107.5 . .
C9A C4A C5A 117.6(7) . .
C9A C4A C3A 121.5(7) . .
C5A C4A C3A 120.8(7) . .
C6A C5A C4A 122.0(8) . .
C6A C5A H5A 119.0 . .
C4A C5A H5A 119.0 . .
C5A C6A C7A 118.6(8) . .
C5A C6A H6A 120.7 . .
C7A C6A H6A 120.7 . .
C8A C7A C6A 119.9(8) . .
C8A C7A H7A 120.0 . .
C6A C7A H7A 120.0 . .
C9A C8A C7A 119.9(9) . .
C9A C8A H8A 120.0 . .
C7A C8A H8A 120.0 . .
C8A C9A C4A 121.9(8) . .
C8A C9A H9A 119.1 . .
C4A C9A H9A 119.1 . .
N2A C10A H10A 109.5 . .
N2A C10A H10B 109.5 . .
H10A C10A H10B 109.5 . .
N2A C10A H10C 109.5 . .
H10A C10A H10C 109.5 . .
H10B C10A H10C 109.5 . .
N2A C11A H11A 109.5 . .
N2A C11A H11B 109.5 . .
H11A C11A H11B 109.5 . .
N2A C11A H11C 109.5 . .
H11A C11A H11C 109.5 . .
H11B C11A H11C 109.5 . .
O1A N2A C10A 108.1(6) . .
O1A N2A C11A 108.2(6) . .
C10A N2A C11A 112.3(8) . .
O1A N2A C3A 107.8(5) . .
C10A N2A C3A 110.6(6) . .
C11A N2A C3A 109.7(6) . .
F1S C1S F2S 108.6(8) . .
F1S C1S C2S 108.0(7) . .
F2S C1S C2S 108.9(7) . .
F1S C1S I1S 110.2(6) . .
F2S C1S I1S 109.0(6) . .
C2S C1S I1S 112.1(5) . .
F4S C2S F3S 106.6(8) . .
F4S C2S C3S 110.2(7) . .
F3S C2S C3S 106.0(7) . .
F4S C2S C1S 106.9(7) . .
F3S C2S C1S 107.0(7) . .
C3S C2S C1S 119.4(7) . .
F6S C3S F5S 107.1(8) . .
F6S C3S C2S 110.3(7) . .
F5S C3S C2S 107.1(7) . .
F6S C3S C4S 109.2(7) . .
F5S C3S C4S 103.4(7) . .
C2S C3S C4S 119.0(7) . .
F8S C4S F7S 107.0(9) . .
F8S C4S C3S 110.2(7) . .
F7S C4S C3S 106.1(7) . .
F8S C4S I2S 110.9(6) . .
F7S C4S I2S 110.2(6) . .
C3S C4S I2S 112.2(6) . .
F1S' C1S' F2S' 109.6(10) . .
F1S' C1S' C2S' 107.9(8) . .
F2S' C1S' C2S' 106.3(8) . .
F1S' C1S' I1S 110.3(7) . .
F2S' C1S' I1S 109.6(7) . .
C2S' C1S' I1S 113.0(6) . .
F3S' C2S' F4S' 107.4(10) . .
F3S' C2S' C3S' 110.7(8) . .
F4S' C2S' C3S' 106.2(8) . .
F3S' C2S' C1S' 108.7(8) . .
F4S' C2S' C1S' 105.4(8) . .
C3S' C2S' C1S' 117.8(8) . .
F5S' C3S' F6S' 106.5(10) . .
F5S' C3S' C2S' 111.5(9) . .
F6S' C3S' C2S' 105.8(8) . .
F5S' C3S' C4S' 109.9(8) . .
F6S' C3S' C4S' 103.7(8) . .
C2S' C3S' C4S' 118.4(8) . .
F7S' C4S' F8S' 109.1(10) . .
F7S' C4S' C3S' 109.5(8) . .
F8S' C4S' C3S' 105.4(8) . .
F7S' C4S' I2S 109.6(7) . .
F8S' C4S' I2S 109.8(7) . .
C3S' C4S' I2S 113.3(6) . .
F2T C1T F1T 108.3(8) . .
F2T C1T C2T 106.5(7) . .
F1T C1T C2T 103.4(7) . .
F2T C1T I1T 109.7(6) . .
F1T C1T I1T 112.8(6) . .
C2T C1T I1T 115.7(5) . .
F4T C2T F3T 108.7(9) . .
F4T C2T C2T 111.9(9) . 3_666
F3T C2T C2T 112.9(8) . 3_666
F4T C2T C1T 103.6(7) . .
F3T C2T C1T 105.5(6) . .
C2T C2T C1T 113.5(9) 3_666 .
F2T' C1T' F1T' 109.7(11) . .
F2T' C1T' C2T' 103.3(9) . .
F1T' C1T' C2T' 104.6(9) . .
F2T' C1T' I1T' 113.4(8) . .
F1T' C1T' I1T' 111.6(8) . .
C2T' C1T' I1T' 113.5(7) . .
F4T' C2T' F3T' 108.5(11) . .
F4T' C2T' C1T' 106.0(9) . .
F3T' C2T' C1T' 103.5(9) . .
C2T' C2T' C1T' 105.1(11) 3_666 .
F2U C1U F1U 109.2(12) . .
F2U C1U C2U 104.3(10) . .
F1U C1U C2U 106.4(10) . .
F2U C1U I1U 111.3(9) . .
F1U C1U I1U 107.6(9) . .
C2U C1U I1U 117.7(7) . .
F4U C2U F3U 105.8(12) . .
F4U C2U C2U 108.3(11) . 3_766
F3U C2U C2U 108.0(11) . 3_766
F4U C2U C1U 106.6(10) . .
F3U C2U C1U 104.8(9) . .
C2U C2U C1U 122.3(15) 3_766 .
F2U' C1U' F1U' 108.9(13) . .
F2U' C1U' C2U' 105.6(10) . .
F1U' C1U' C2U' 106.0(10) . .
F2U' C1U' I1U' 110.2(10) . .
F1U' C1U' I1U' 111.0(10) . .
C2U' C1U' I1U' 114.9(9) . .
F4U' C2U' F3U' 107.1(13) . .
F4U' C2U' C3U' 110.3(11) . .
F3U' C2U' C3U' 109.3(11) . .
F4U' C2U' C1U' 107.5(10) . .
F3U' C2U' C1U' 106.3(10) . .
C3U' C2U' C1U' 115.9(12) . .
F5U' C3U' F6U' 107.0(13) . .
F5U' C3U' C2U' 108.6(11) . .
F6U' C3U' C2U' 108.8(11) . .
F5U' C3U' C4U' 106.5(10) . .
F6U' C3U' C4U' 106.0(10) . .
C2U' C3U' C4U' 119.3(12) . .
F7U' C4U' F8U' 109.2(13) . .
F7U' C4U' C3U' 106.0(10) . .
F8U' C4U' C3U' 107.4(11) . .
F7U' C4U' I2U' 110.2(10) . .
F8U' C4U' I2U' 110.3(10) . .
C3U' C4U' I2U' 113.5(9) . .

loop_
_geom_bond_atom_site_label_1
_geom_bond_atom_site_label_2
_geom_bond_distance
_geom_bond_site_symmetry_2
C3A C4A 1.490(10) .
C3A N2A 1.521(8) .
C3A H3A1 0.9900 .
C3A H3A2 0.9900 .
C4A C9A 1.381(11) .
C4A C5A 1.393(11) .
C5A C6A 1.385(12) .
C5A H5A 0.9500 .
C6A C7A 1.396(13) .
C6A H6A 0.9500 .
C7A C8A 1.387(14) .
C7A H7A 0.9500 .
C8A C9A 1.370(12) .
C8A H8A 0.9500 .
C9A H9A 0.9500 .
C10A N2A 1.478(11) .
C10A H10A 0.9800 .
C10A H10B 0.9800 .
C10A H10C 0.9800 .
C11A N2A 1.481(11) .
C11A H11A 0.9800 .
C11A H11B 0.9800 .
C11A H11C 0.9800 .
N2A O1A 1.399(8) .
C1S F1S 1.347(7) .
C1S F2S 1.349(7) .
C1S C2S 1.537(9) .
C1S I1S 2.157(8) .
C2S F4S 1.347(7) .
C2S F3S 1.359(7) .
C2S C3S 1.497(10) .
C3S F6S 1.336(7) .
C3S F5S 1.355(7) .
C3S C4S 1.535(9) .
C4S F8S 1.339(7) .
C4S F7S 1.349(8) .
C4S I2S 2.158(8) .
I1S C1S' 2.153(9) .
I2S C4S' 2.150(9) .
C1S' F1S' 1.346(8) .
C1S' F2S' 1.349(8) .
C1S' C2S' 1.539(10) .
C2S' F3S' 1.343(8) .
C2S' F4S' 1.356(8) .
C2S' C3S' 1.497(11) .
C3S' F5S' 1.335(7) .
C3S' F6S' 1.360(8) .
C3S' C4S' 1.534(10) .
C4S' F7S' 1.339(8) .
C4S' F8S' 1.351(8) .
C1T F2T 1.340(7) .
C1T F1T 1.344(8) .
C1T C2T 1.542(10) .
C1T I1T 2.147(8) .
C2T F4T 1.350(8) .
C2T F3T 1.359(7) .
C2T C2T 1.495(11) 3_666
C1T' F2T' 1.340(8) .
C1T' F1T' 1.343(8) .
C1T' C2T' 1.545(11) .
C1T' I1T' 2.146(9) .
C2T' F4T' 1.341(8) .
C2T' F3T' 1.346(8) .
C2T' C2T' 1.478(11) 3_666
C1U F2U 1.349(8) .
C1U F1U 1.349(8) .
C1U C2U 1.546(11) .
C1U I1U 2.150(9) .
C2U F4U 1.355(8) .
C2U F3U 1.359(8) .
C2U C2U 1.504(12) 3_766
C1U' F2U' 1.347(8) .
C1U' F1U' 1.347(8) .
C1U' C2U' 1.543(11) .
C1U' I1U' 2.147(9) .
C2U' F4U' 1.347(8) .
C2U' F3U' 1.350(8) .
C2U' C3U' 1.494(12) .
C3U' F5U' 1.351(8) .
C3U' F6U' 1.353(8) .
C3U' C4U' 1.539(11) .
C4U' F7U' 1.345(8) .
C4U' F8U' 1.345(8) .
C4U' I2U' 2.153(10) .

loop_
_geom_torsion_atom_site_label_1
_geom_torsion_atom_site_label_2
_geom_torsion_atom_site_label_3
_geom_torsion_atom_site_label_4
_geom_torsion
_geom_torsion_site_symmetry_4
N2A C3A C4A C9A -91.4(9) .
N2A C3A C4A C5A 91.9(9) .
C9A C4A C5A C6A 2.7(12) .
C3A C4A C5A C6A 179.4(8) .
C4A C5A C6A C7A -0.7(13) .
C5A C6A C7A C8A -2.4(14) .
C6A C7A C8A C9A 3.5(14) .
C7A C8A C9A C4A -1.4(14) .
C5A C4A C9A C8A -1.6(12) .
C3A C4A C9A C8A -178.4(8) .
C4A C3A N2A O1A 179.6(6) .
C4A C3A N2A C10A 61.6(9) .
C4A C3A N2A C11A -62.8(9) .
F1S C1S C2S F4S 174.2(9) .
F2S C1S C2S F4S 56.5(10) .
I1S C1S C2S F4S -64.2(8) .
F1S C1S C2S F3S -71.8(10) .
F2S C1S C2S F3S 170.4(9) .
I1S C1S C2S F3S 49.7(8) .
F1S C1S C2S C3S 48.3(10) .
F2S C1S C2S C3S -69.4(9) .
I1S C1S C2S C3S 169.9(6) .
F4S C2S C3S F6S -80.7(12) .
F3S C2S C3S F6S 164.3(10) .
C1S C2S C3S F6S 43.6(11) .
F4S C2S C3S F5S 163.1(10) .
F3S C2S C3S F5S 48.1(11) .
C1S C2S C3S F5S -72.6(10) .
F4S C2S C3S C4S 46.5(10) .
F3S C2S C3S C4S -68.5(9) .
C1S C2S C3S C4S 170.8(8) .
F6S C3S C4S F8S 76.0(11) .
F5S C3S C4S F8S -170.3(10) .
C2S C3S C4S F8S -51.8(10) .
F6S C3S C4S F7S -168.5(10) .
F5S C3S C4S F7S -54.8(10) .
C2S C3S C4S F7S 63.7(9) .
F6S C3S C4S I2S -48.1(9) .
F5S C3S C4S I2S 65.6(9) .
C2S C3S C4S I2S -175.9(6) .
F1S' C1S' C2S' F3S' -66.8(13) .
F2S' C1S' C2S' F3S' 175.6(11) .
I1S C1S' C2S' F3S' 55.4(11) .
F1S' C1S' C2S' F4S' 178.2(11) .
F2S' C1S' C2S' F4S' 60.7(12) .
I1S C1S' C2S' F4S' -59.5(10) .
F1S' C1S' C2S' C3S' 60.0(11) .
F2S' C1S' C2S' C3S' -57.5(11) .
I1S C1S' C2S' C3S' -177.8(8) .
F3S' C2S' C3S' F5S' 74.9(15) .
F4S' C2S' C3S' F5S' -168.8(12) .
C1S' C2S' C3S' F5S' -50.9(13) .
F3S' C2S' C3S' F6S' -169.7(12) .
F4S' C2S' C3S' F6S' -53.4(14) .
C1S' C2S' C3S' F6S' 64.4(12) .
F3S' C2S' C3S' C4S' -54.1(12) .
F4S' C2S' C3S' C4S' 62.3(12) .
C1S' C2S' C3S' C4S' -179.9(9) .
F5S' C3S' C4S' F7S' -85.0(14) .
F6S' C3S' C4S' F7S' 161.5(12) .
C2S' C3S' C4S' F7S' 44.7(12) .
F5S' C3S' C4S' F8S' 157.8(13) .
F6S' C3S' C4S' F8S' 44.3(13) .
C2S' C3S' C4S' F8S' -72.5(11) .
F5S' C3S' C4S' I2S 37.8(12) .
F6S' C3S' C4S' I2S -75.7(11) .
C2S' C3S' C4S' I2S 167.4(8) .
F2T C1T C2T F4T 65.7(10) .
F1T C1T C2T F4T 179.8(8) .
I1T C1T C2T F4T -56.4(8) .
F2T C1T C2T F3T 179.9(8) .
F1T C1T C2T F3T -66.0(9) .
I1T C1T C2T F3T 57.8(8) .
F2T C1T C2T C2T -55.9(10) 3_666
F1T C1T C2T C2T 58.2(10) 3_666
I1T C1T C2T C2T -178.0(8) 3_666
F2T' C1T' C2T' F4T' 68.5(13) .
F1T' C1T' C2T' F4T' -176.6(12) .
I1T' C1T' C2T' F4T' -54.7(11) .
F2T' C1T' C2T' F3T' -177.3(12) .
F1T' C1T' C2T' F3T' -62.5(13) .
I1T' C1T' C2T' F3T' 59.4(11) .
F2T' C1T' C2T' C2T' -53.0(13) 3_666
F1T' C1T' C2T' C2T' 61.9(13) 3_666
I1T' C1T' C2T' C2T' -176.3(11) 3_666
F2U C1U C2U F4U 82.5(16) .
F1U C1U C2U F4U -162.1(15) .
I1U C1U C2U F4U -41.5(14) .
F2U C1U C2U F3U -165.7(15) .
F1U C1U C2U F3U -50.3(15) .
I1U C1U C2U F3U 70.4(13) .
F2U C1U C2U C2U -42.7(16) 3_766
F1U C1U C2U C2U 72.7(16) 3_766
I1U C1U C2U C2U -166.6(14) 3_766
F2U' C1U' C2U' F4U' 90(3) .
F1U' C1U' C2U' F4U' -155(2) .
I1U' C1U' C2U' F4U' -32(2) .
F2U' C1U' C2U' F3U' -156(2) .
F1U' C1U' C2U' F3U' -40(2) .
I1U' C1U' C2U' F3U' 82(2) .
F2U' C1U' C2U' C3U' -34(2) .
F1U' C1U' C2U' C3U' 81(2) .
I1U' C1U' C2U' C3U' -156(2) .
F4U' C2U' C3U' F5U' 126(3) .
F3U' C2U' C3U' F5U' 9(3) .
C1U' C2U' C3U' F5U' -111(3) .
F4U' C2U' C3U' F6U' -117(3) .
F3U' C2U' C3U' F6U' 125(3) .
C1U' C2U' C3U' F6U' 5(3) .
F4U' C2U' C3U' C4U' 4(3) .
F3U' C2U' C3U' C4U' -113(3) .
C1U' C2U' C3U' C4U' 127(2) .
F5U' C3U' C4U' F7U' -63(2) .
F6U' C3U' C4U' F7U' -176(2) .
C2U' C3U' C4U' F7U' 60.7(19) .
F5U' C3U' C4U' F8U' -179(2) .
F6U' C3U' C4U' F8U' 67(2) .
C2U' C3U' C4U' F8U' -56(2) .
F5U' C3U' C4U' I2U' 59(2) .
F6U' C3U' C4U' I2U' -55(2) .
C2U' C3U' C4U' I2U' -178.2(17) .
